data_2016844
loop_
_publ_author_name
'Basu, Sharmila'
'Ghosh, Soumen'
'Ghosh, Somnath'
'Helliwell, Madeleine'
'Mukherjee, Alok K.'

_publ_section_title <i>N</i>,<i>N</i>'-Dicyclohexyl-<i>N</i>-[4-(1<i>H</i>-indol-3-yl)butanoyl]urea
_journal_coeditor_code SK3261
_journal_issue 11
_journal_name_full 'Acta Crystallographica Section C'
_journal_page_first o595
_journal_page_last o598
_journal_paper_doi 10.1107/S0108270108031740
_journal_volume 64
_journal_year 2008
_chemical_formula_iupac 'C25 H35 N3 O2'
_chemical_formula_moiety 'C25 H35 N3 O2'
_chemical_formula_sum 'C25 H35 N3 O2'
_chemical_formula_weight 409.56
_chemical_melting_point 413
_chemical_name_common 'indole urea'
_chemical_name_systematic
;
<i>N</i>,<i>N</i>'-Dicyclohexyl-<i>N</i>-[4-(1H-indol-3-yl)butanoyl]urea
;
_space_group_IT_number 2
_symmetry_cell_setting triclinic
_symmetry_space_group_name_Hall '-P 1'
_symmetry_space_group_name_H-M 'P -1'
_atom_sites_solution_hydrogens geom
_atom_sites_solution_primary direct
_atom_sites_solution_secondary difmap
_audit_creation_method SHELXL-97
_cell_angle_alpha 68.331(2)
_cell_angle_beta 86.7520(10)
_cell_angle_gamma 72.2890(10)
_cell_formula_units_Z 2
_cell_length_a 8.4655(7)
_cell_length_b 11.5938(9)
_cell_length_c 13.0982(11)
_cell_measurement_reflns_used 3416
_cell_measurement_temperature 100(2)
_cell_measurement_theta_max 26.38
_cell_measurement_theta_min 2.53
_cell_volume 1135.83(16)
_computing_cell_refinement 'SAINT (Bruker, 2002)'
_computing_data_collection 'SMART (Bruker, 2001)'
_computing_data_reduction 'SAINT (Bruker, 2002)'
_computing_molecular_graphics
;
ORTEP-3 for Windows (Farrugia, 1997), CAMERON (Watkin <i>et al.</i>,
1993) and DIAMOND
(Bergerhoff, 1996)
;
_computing_publication_material 'SHELXL97 (Sheldrick, 2008) and PARST95 (Nardelli, 1995)'
_computing_structure_refinement 'SHELXL97 (Sheldrick, 2008)'
_computing_structure_solution 'SHELXS97 (Sheldrick, 2008)'
_diffrn_ambient_temperature 100(2)
_diffrn_measured_fraction_theta_full 0.985
_diffrn_measured_fraction_theta_max 0.985
_diffrn_measurement_device_type 'Bruker SMART CCD area-detector'
_diffrn_measurement_method 'phi and omega scans'
_diffrn_radiation_monochromator graphite
_diffrn_radiation_source 'fine-focus sealed tube'
_diffrn_radiation_type MoK\a
_diffrn_radiation_wavelength 0.71073
_diffrn_reflns_av_R_equivalents 0.0294
_diffrn_reflns_av_sigmaI/netI 0.0339
_diffrn_reflns_limit_h_max 10
_diffrn_reflns_limit_h_min -9
_diffrn_reflns_limit_k_max 12
_diffrn_reflns_limit_k_min -13
_diffrn_reflns_limit_l_max 15
_diffrn_reflns_limit_l_min -15
_diffrn_reflns_number 5965
_diffrn_reflns_theta_full 25.00
_diffrn_reflns_theta_max 25.00
_diffrn_reflns_theta_min 1.68
_exptl_absorpt_coefficient_mu 0.076
_exptl_absorpt_correction_T_max 0.9754
_exptl_absorpt_correction_T_min 0.9642
_exptl_absorpt_correction_type multi-scan
_exptl_absorpt_process_details '(SADABS; Bruker, 2001)'
_exptl_crystal_colour Colourless
_exptl_crystal_density_diffrn 1.198
_exptl_crystal_density_method 'not measured'
_exptl_crystal_description Block
_exptl_crystal_F_000 444
_exptl_crystal_size_max 0.50
_exptl_crystal_size_mid 0.46
_exptl_crystal_size_min 0.40
_refine_diff_density_max 0.194
_refine_diff_density_min -0.190
_refine_ls_extinction_method none
_refine_ls_goodness_of_fit_ref 1.025
_refine_ls_hydrogen_treatment mixed
_refine_ls_matrix_type full
_refine_ls_number_parameters 279
_refine_ls_number_reflns 3945
_refine_ls_number_restraints 0
_refine_ls_restrained_S_all 1.025
_refine_ls_R_factor_all 0.0422
_refine_ls_R_factor_gt 0.0356
_refine_ls_shift/su_max 0.000
_refine_ls_shift/su_mean 0.000
_refine_ls_structure_factor_coef Fsqd
_refine_ls_weighting_details 'calc w=1/[\s^2^(Fo^2^)+(0.0586P)^2^+0.0945P] where P=(Fo^2^+2Fc^2^)/3'
_refine_ls_weighting_scheme calc
_refine_ls_wR_factor_gt 0.0967
_refine_ls_wR_factor_ref 0.1004
_reflns_number_gt 3297
_reflns_number_total 3945
_reflns_threshold_expression >2sigma(I)
_cod_data_source_file sk3261.cif
_cod_data_source_block I
_cod_depositor_comments
;
The following automatic conversions were performed:
'_symmetry_cell_setting' value 'Triclinic' changed to 'triclinic'
according to '/home/saulius/struct/CIF-dictionaries/cif_core.dic'
dictionary named 'cif_core.dic' version 2.4.1 from 2010-06-29.

Automatic conversion script
Id: cif_fix_enum 1527 2010-12-29 10:47:43Z saulius 

The following automatic conversions were performed:

'_symmetry_cell_setting' value 'Triclinic' changed to 'triclinic'
according to /home/saulius/struct/CIF-dictionaries/cif_core.dic
dictionary named 'cif_core.dic' version 2.4.1 from 2010-06-29.

Automatic conversion script
Id: cif_fix_values 1715 2011-07-08 13:25:40Z adriana 
;
_cod_database_code 2016844
_cod_database_fobs_code 2016844

loop_
_symmetry_equiv_pos_as_xyz
'x, y, z'
'-x, -y, -z'

loop_
_atom_site_type_symbol
_atom_site_label
_atom_site_fract_x
_atom_site_fract_y
_atom_site_fract_z
_atom_site_U_iso_or_equiv
_atom_site_adp_type
_atom_site_calc_flag
_atom_site_refinement_flags
_atom_site_occupancy
O O1 0.46973(10) 0.40938(8) 0.39263(7) 0.0190(2) Uani d . 1
O O2 -0.02179(11) 0.65368(9) 0.44284(7) 0.0244(2) Uani d . 1
N N1 0.46139(14) -0.19502(11) 0.68548(9) 0.0233(3) Uani d . 1
H H1N 0.4674(18) -0.2477(15) 0.6501(12) 0.033(4) Uiso d . 1
N N2 0.25303(12) 0.56892(9) 0.41176(8) 0.0168(2) Uani d . 1
N N3 0.17758(14) 0.63388(10) 0.56127(8) 0.0186(2) Uani d . 1
H H3N 0.285(2) 0.6184(13) 0.5732(11) 0.029(4) Uiso d . 1
C C1 0.41374(16) -0.06108(12) 0.63931(11) 0.0213(3) Uani d . 1
H H1 0.3766 -0.0120 0.5661 0.032 Uiso calc R 1
C C2 0.42848(15) -0.01032(12) 0.71573(10) 0.0191(3) Uani d . 1
C C3 0.49089(16) -0.11968(12) 0.81649(10) 0.0209(3) Uani d . 1
C C4 0.53704(17) -0.13317(13) 0.92220(11) 0.0277(3) Uani d . 1
H H4 0.5270 -0.0600 0.9388 0.042 Uiso calc R 1
C C5 0.59779(19) -0.25669(14) 1.00162(12) 0.0339(4) Uani d . 1
H H5 0.6304 -0.2663 1.0717 0.051 Uiso calc R 1
C C6 0.61093(18) -0.36773(14) 0.97821(12) 0.0331(4) Uani d . 1
H H6 0.6499 -0.4497 1.0335 0.050 Uiso calc R 1
C C7 0.56724(17) -0.35793(13) 0.87492(11) 0.0280(3) Uani d . 1
H H7 0.5761 -0.4318 0.8596 0.042 Uiso calc R 1
C C8 0.50929(16) -0.23344(12) 0.79425(11) 0.0223(3) Uani d . 1
C C9 0.38932(16) 0.13055(12) 0.70050(10) 0.0211(3) Uani d . 1
H H9A 0.4632 0.1379 0.7501 0.032 Uiso calc R 1
H H9B 0.2765 0.1611 0.7206 0.032 Uiso calc R 1
C C10 0.40632(16) 0.21821(11) 0.58322(10) 0.0193(3) Uani d . 1
H H10A 0.3329 0.2111 0.5331 0.029 Uiso calc R 1
H H10B 0.5194 0.1890 0.5630 0.029 Uiso calc R 1
C C11 0.36375(15) 0.36062(11) 0.57135(10) 0.0179(3) Uani d . 1
H H11A 0.2544 0.3877 0.5977 0.027 Uiso calc R 1
H H11B 0.4435 0.3692 0.6163 0.027 Uiso calc R 1
C C12 0.36594(15) 0.44787(11) 0.45302(10) 0.0162(3) Uani d . 1
C C13 0.12324(15) 0.62092(11) 0.47405(10) 0.0176(3) Uani d . 1
C C14 0.06160(15) 0.68236(12) 0.63386(10) 0.0197(3) Uani d . 1
H H14 -0.0396 0.6590 0.6310 0.030 Uiso calc R 1
C C15 0.13549(17) 0.61622(14) 0.75174(10) 0.0259(3) Uani d . 1
H H15A 0.2398 0.6333 0.7559 0.039 Uiso calc R 1
H H15B 0.1582 0.5227 0.7749 0.039 Uiso calc R 1
C C16 0.01626(19) 0.66619(16) 0.82869(12) 0.0354(4) Uani d . 1
H H16A -0.0832 0.6407 0.8305 0.053 Uiso calc R 1
H H16B 0.0683 0.6266 0.9027 0.053 Uiso calc R 1
C C17 -0.0311(2) 0.81354(16) 0.79141(13) 0.0428(4) Uani d . 1
H H17A 0.0666 0.8385 0.7969 0.064 Uiso calc R 1
H H17B -0.1114 0.8428 0.8394 0.064 Uiso calc R 1
C C18 -0.10494(19) 0.87931(15) 0.67327(13) 0.0375(4) Uani d . 1
H H18A -0.1284 0.9729 0.6502 0.056 Uiso calc R 1
H H18B -0.2090 0.8618 0.6694 0.056 Uiso calc R 1
C C19 0.01357(17) 0.83041(13) 0.59549(12) 0.0272(3) Uani d . 1
H H19A -0.0394 0.8695 0.5218 0.041 Uiso calc R 1
H H19B 0.1128 0.8564 0.5930 0.041 Uiso calc R 1
C C20 0.24072(16) 0.64480(12) 0.29130(9) 0.0187(3) Uani d . 1
H H20 0.3520 0.6200 0.2649 0.028 Uiso calc R 1
C C21 0.19015(16) 0.79120(12) 0.26508(10) 0.0211(3) Uani d . 1
H H21A 0.2664 0.8106 0.3042 0.032 Uiso calc R 1
H H21B 0.0794 0.8203 0.2888 0.032 Uiso calc R 1
C C22 0.19309(18) 0.86252(13) 0.14124(11) 0.0287(3) Uani d . 1
H H22A 0.1584 0.9558 0.1243 0.043 Uiso calc R 1
H H22B 0.3056 0.8373 0.1188 0.043 Uiso calc R 1
C C23 0.0780(2) 0.83058(13) 0.07727(11) 0.0337(4) Uani d . 1
H H23A -0.0359 0.8634 0.0944 0.051 Uiso calc R 1
H H23B 0.0861 0.8737 -0.0010 0.051 Uiso calc R 1
C C24 0.12258(19) 0.68427(13) 0.10549(11) 0.0309(3) Uani d . 1
H H24A 0.2309 0.6535 0.0793 0.046 Uiso calc R 1
H H24B 0.0420 0.6667 0.0682 0.046 Uiso calc R 1
C C25 0.12559(17) 0.61045(13) 0.22940(10) 0.0243(3) Uani d . 1
H H25A 0.0141 0.6326 0.2541 0.036 Uiso calc R 1
H H25B 0.1635 0.5174 0.2453 0.036 Uiso calc R 1

loop_
_atom_site_aniso_label
_atom_site_aniso_U_11
_atom_site_aniso_U_22
_atom_site_aniso_U_33
_atom_site_aniso_U_12
_atom_site_aniso_U_13
_atom_site_aniso_U_23
O1 0.0197(5) 0.0162(5) 0.0220(5) -0.0042(4) 0.0013(4) -0.0092(4)
O2 0.0181(5) 0.0285(5) 0.0261(5) -0.0042(4) -0.0016(4) -0.0113(4)
N1 0.0292(6) 0.0161(6) 0.0271(6) -0.0076(5) 0.0017(5) -0.0105(5)
N2 0.0195(5) 0.0141(5) 0.0161(5) -0.0033(4) 0.0000(4) -0.0060(4)
N3 0.0163(6) 0.0192(6) 0.0214(6) -0.0033(4) 0.0004(4) -0.0103(5)
C1 0.0235(7) 0.0161(7) 0.0227(7) -0.0062(5) -0.0003(5) -0.0049(5)
C2 0.0202(7) 0.0151(6) 0.0209(6) -0.0050(5) 0.0028(5) -0.0060(5)
C3 0.0211(7) 0.0179(7) 0.0220(7) -0.0054(5) 0.0057(5) -0.0066(5)
C4 0.0346(8) 0.0250(8) 0.0224(7) -0.0071(6) 0.0051(6) -0.0097(6)
C5 0.0386(9) 0.0338(9) 0.0214(7) -0.0071(7) 0.0035(6) -0.0047(6)
C6 0.0331(8) 0.0219(8) 0.0297(8) -0.0028(6) 0.0047(6) 0.0019(6)
C7 0.0287(8) 0.0160(7) 0.0338(8) -0.0047(6) 0.0081(6) -0.0058(6)
C8 0.0220(7) 0.0173(7) 0.0266(7) -0.0060(5) 0.0059(6) -0.0077(6)
C9 0.0248(7) 0.0171(7) 0.0216(7) -0.0059(5) 0.0019(5) -0.0078(5)
C10 0.0213(7) 0.0149(7) 0.0215(7) -0.0045(5) 0.0004(5) -0.0073(5)
C11 0.0178(6) 0.0155(6) 0.0205(6) -0.0038(5) -0.0011(5) -0.0074(5)
C12 0.0165(6) 0.0144(6) 0.0213(6) -0.0059(5) -0.0018(5) -0.0091(5)
C13 0.0190(7) 0.0125(6) 0.0198(6) -0.0044(5) 0.0018(5) -0.0047(5)
C14 0.0187(7) 0.0204(7) 0.0220(7) -0.0059(5) 0.0043(5) -0.0105(6)
C15 0.0253(7) 0.0302(8) 0.0241(7) -0.0071(6) 0.0016(6) -0.0134(6)
C16 0.0328(8) 0.0514(10) 0.0282(8) -0.0113(7) 0.0050(6) -0.0234(7)
C17 0.0368(9) 0.0589(11) 0.0522(10) -0.0137(8) 0.0134(8) -0.0445(9)
C18 0.0332(8) 0.0284(8) 0.0562(10) -0.0049(7) 0.0117(7) -0.0265(8)
C19 0.0258(7) 0.0207(7) 0.0364(8) -0.0058(6) 0.0059(6) -0.0134(6)
C20 0.0235(7) 0.0150(6) 0.0151(6) -0.0032(5) -0.0002(5) -0.0051(5)
C21 0.0248(7) 0.0159(7) 0.0220(7) -0.0041(5) -0.0013(5) -0.0075(5)
C22 0.0398(9) 0.0160(7) 0.0235(7) -0.0029(6) 0.0006(6) -0.0040(6)
C23 0.0485(9) 0.0227(8) 0.0210(7) 0.0001(7) -0.0080(7) -0.0055(6)
C24 0.0436(9) 0.0248(8) 0.0215(7) -0.0032(6) -0.0082(6) -0.0100(6)
C25 0.0308(8) 0.0188(7) 0.0235(7) -0.0051(6) -0.0036(6) -0.0092(6)

loop_
_atom_type_symbol
_atom_type_description
_atom_type_scat_dispersion_real
_atom_type_scat_dispersion_imag
_atom_type_scat_source
C C 0.0033 0.0016 'International Tables Vol C Tables 4.2.6.8 and 6.1.1.4'
H H 0.0000 0.0000 'International Tables Vol C Tables 4.2.6.8 and 6.1.1.4'
O O 0.0106 0.0060 'International Tables Vol C Tables 4.2.6.8 and 6.1.1.4'
N N 0.0061 0.0033 'International Tables Vol C Tables 4.2.6.8 and 6.1.1.4'

loop_
_geom_angle_atom_site_label_1
_geom_angle_atom_site_label_2
_geom_angle_atom_site_label_3
_geom_angle
C8 N1 C1 108.57(11)
C8 N1 H1N 125.4(10)
C1 N1 H1N 125.8(10)
C12 N2 C13 124.00(10)
C12 N2 C20 118.97(10)
C13 N2 C20 116.14(9)
C13 N3 C14 121.10(11)
C13 N3 H3N 119.7(9)
C14 N3 H3N 119.0(9)
C2 C1 N1 110.61(12)
C2 C1 H1 124.7
N1 C1 H1 124.7
C1 C2 C3 106.15(11)
C1 C2 C9 128.10(11)
C3 C2 C9 125.74(11)
C4 C3 C8 118.73(12)
C4 C3 C2 134.23(12)
C8 C3 C2 107.00(11)
C5 C4 C3 119.14(13)
C5 C4 H4 120.4
C3 C4 H4 120.4
C4 C5 C6 120.99(13)
C4 C5 H5 119.5
C6 C5 H5 119.5
C7 C6 C5 121.35(13)
C7 C6 H6 119.3
C5 C6 H6 119.3
C6 C7 C8 117.62(13)
C6 C7 H7 121.2
C8 C7 H7 121.2
N1 C8 C7 130.21(12)
N1 C8 C3 107.65(11)
C7 C8 C3 122.14(12)
C2 C9 C10 113.52(10)
C2 C9 H9A 108.9
C10 C9 H9A 108.9
C2 C9 H9B 108.9
C10 C9 H9B 108.9
H9A C9 H9B 107.7
C9 C10 C11 111.69(10)
C9 C10 H10A 109.3
C11 C10 H10A 109.3
C9 C10 H10B 109.3
C11 C10 H10B 109.3
H10A C10 H10B 107.9
C12 C11 C10 111.13(10)
C12 C11 H11A 109.4
C10 C11 H11A 109.4
C12 C11 H11B 109.4
C10 C11 H11B 109.4
H11A C11 H11B 108.0
O1 C12 N2 119.73(11)
O1 C12 C11 120.16(10)
N2 C12 C11 120.11(10)
O2 C13 N3 125.15(11)
O2 C13 N2 120.18(11)
N3 C13 N2 114.60(10)
N3 C14 C15 109.96(10)
N3 C14 C19 111.25(10)
C15 C14 C19 111.73(11)
N3 C14 H14 107.9
C15 C14 H14 107.9
C19 C14 H14 107.9
C14 C15 C16 110.68(11)
C14 C15 H15A 109.5
C16 C15 H15A 109.5
C14 C15 H15B 109.5
C16 C15 H15B 109.5
H15A C15 H15B 108.1
C17 C16 C15 111.34(12)
C17 C16 H16A 109.4
C15 C16 H16A 109.4
C17 C16 H16B 109.4
C15 C16 H16B 109.4
H16A C16 H16B 108.0
C16 C17 C18 111.05(12)
C16 C17 H17A 109.4
C18 C17 H17A 109.4
C16 C17 H17B 109.4
C18 C17 H17B 109.4
H17A C17 H17B 108.0
C17 C18 C19 111.28(12)
C17 C18 H18A 109.4
C19 C18 H18A 109.4
C17 C18 H18B 109.4
C19 C18 H18B 109.4
H18A C18 H18B 108.0
C14 C19 C18 110.64(11)
C14 C19 H19A 109.5
C18 C19 H19A 109.5
C14 C19 H19B 109.5
C18 C19 H19B 109.5
H19A C19 H19B 108.1
N2 C20 C21 112.03(9)
N2 C20 C25 111.79(10)
C21 C20 C25 111.43(10)
N2 C20 H20 107.1
C21 C20 H20 107.1
C25 C20 H20 107.1
C20 C21 C22 109.36(10)
C20 C21 H21A 109.8
C22 C21 H21A 109.8
C20 C21 H21B 109.8
C22 C21 H21B 109.8
H21A C21 H21B 108.3
C23 C22 C21 111.00(11)
C23 C22 H22A 109.4
C21 C22 H22A 109.4
C23 C22 H22B 109.4
C21 C22 H22B 109.4
H22A C22 H22B 108.0
C24 C23 C22 111.36(11)
C24 C23 H23A 109.4
C22 C23 H23A 109.4
C24 C23 H23B 109.4
C22 C23 H23B 109.4
H23A C23 H23B 108.0
C23 C24 C25 111.49(11)
C23 C24 H24A 109.3
C25 C24 H24A 109.3
C23 C24 H24B 109.3
C25 C24 H24B 109.3
H24A C24 H24B 108.0
C20 C25 C24 110.65(11)
C20 C25 H25A 109.5
C24 C25 H25A 109.5
C20 C25 H25B 109.5
C24 C25 H25B 109.5
H25A C25 H25B 108.1

loop_
_geom_bond_atom_site_label_1
_geom_bond_atom_site_label_2
_geom_bond_distance
O1 C12 1.2409(14)
O2 C13 1.2154(15)
N1 C8 1.3709(17)
N1 C1 1.3758(16)
N1 H1N 0.882(16)
N2 C12 1.3629(15)
N2 C13 1.4474(15)
N2 C20 1.4874(15)
N3 C13 1.3295(16)
N3 C14 1.4619(16)
N3 H3N 0.885(15)
C1 C2 1.3630(18)
C1 H1 0.9300
C2 C3 1.4367(17)
C2 C9 1.5016(16)
C3 C4 1.3995(18)
C3 C8 1.4150(18)
C4 C5 1.3819(19)
C4 H4 0.9300
C5 C6 1.401(2)
C5 H5 0.9300
C6 C7 1.378(2)
C6 H6 0.9300
C7 C8 1.3935(18)
C7 H7 0.9300
C9 C10 1.5246(17)
C9 H9A 0.9700
C9 H9B 0.9700
C10 C11 1.5280(16)
C10 H10A 0.9700
C10 H10B 0.9700
C11 C12 1.5088(16)
C11 H11A 0.9700
C11 H11B 0.9700
C14 C15 1.5187(17)
C14 C19 1.5250(17)
C14 H14 0.9800
C15 C16 1.5265(19)
C15 H15A 0.9700
C15 H15B 0.9700
C16 C17 1.519(2)
C16 H16A 0.9700
C16 H16B 0.9700
C17 C18 1.521(2)
C17 H17A 0.9700
C17 H17B 0.9700
C18 C19 1.5265(19)
C18 H18A 0.9700
C18 H18B 0.9700
C19 H19A 0.9700
C19 H19B 0.9700
C20 C21 1.5252(16)
C20 C25 1.5265(17)
C20 H20 0.9800
C21 C22 1.5274(17)
C21 H21A 0.9700
C21 H21B 0.9700
C22 C23 1.526(2)
C22 H22A 0.9700
C22 H22B 0.9700
C23 C24 1.5230(18)
C23 H23A 0.9700
C23 H23B 0.9700
C24 C25 1.5273(18)
C24 H24A 0.9700
C24 H24B 0.9700
C25 H25A 0.9700
C25 H25B 0.9700

loop_
_geom_torsion_atom_site_label_1
_geom_torsion_atom_site_label_2
_geom_torsion_atom_site_label_3
_geom_torsion_atom_site_label_4
_geom_torsion
_geom_torsion_publ_flag
C8 N1 C1 C2 -0.31(15) no
N1 C1 C2 C3 0.50(14) no
N1 C1 C2 C9 -179.73(12) no
C1 C2 C3 C4 177.51(14) no
C9 C2 C3 C4 -2.3(2) no
C1 C2 C3 C8 -0.49(14) no
C9 C2 C3 C8 179.73(12) no
C8 C3 C4 C5 -0.48(19) no
C2 C3 C4 C5 -178.30(13) no
C3 C4 C5 C6 -1.1(2) no
C4 C5 C6 C7 1.4(2) no
C5 C6 C7 C8 0.0(2) no
C1 N1 C8 C7 -179.94(13) no
C1 N1 C8 C3 -0.01(14) no
C6 C7 C8 N1 178.31(13) no
C6 C7 C8 C3 -1.61(19) no
C4 C3 C8 N1 -178.05(11) no
C2 C3 C8 N1 0.31(14) no
C4 C3 C8 C7 1.88(19) no
C2 C3 C8 C7 -179.75(12) no
C1 C2 C9 C10 -27.51(18) no
C3 C2 C9 C10 152.22(12) no
C2 C9 C10 C11 179.46(10) no
C9 C10 C11 C12 -174.86(10) no
C13 N2 C12 O1 177.57(10) no
C20 N2 C12 O1 8.79(15) no
C13 N2 C12 C11 -1.90(16) no
C20 N2 C12 C11 -170.68(10) no
C10 C11 C12 O1 -36.33(14) no
C10 C11 C12 N2 143.14(11) no
C14 N3 C13 O2 4.45(18) no
C14 N3 C13 N2 -178.61(10) no
C12 N2 C13 O2 -120.32(13) no
C20 N2 C13 O2 48.75(15) no
C12 N2 C13 N3 62.58(14) no
C20 N2 C13 N3 -128.35(11) no
C13 N3 C14 C15 145.83(11) no
C13 N3 C14 C19 -89.84(13) no
N3 C14 C15 C16 179.74(10) no
C19 C14 C15 C16 55.68(14) no
C14 C15 C16 C17 -55.71(15) no
C15 C16 C17 C18 55.99(16) no
C16 C17 C18 C19 -55.91(16) no
N3 C14 C19 C18 -178.94(11) no
C15 C14 C19 C18 -55.61(14) no
C17 C18 C19 C14 55.43(16) no
C12 N2 C20 C21 -148.53(11) no
C13 N2 C20 C21 41.82(13) no
C12 N2 C20 C25 85.57(13) no
C13 N2 C20 C25 -84.08(12) no
N2 C20 C21 C22 175.58(10) no
C25 C20 C21 C22 -58.32(14) no
C20 C21 C22 C23 57.75(14) no
C21 C22 C23 C24 -56.38(16) no
C22 C23 C24 C25 54.40(16) no
N2 C20 C25 C24 -176.96(10) no
C21 C20 C25 C24 56.81(14) no
C23 C24 C25 C20 -54.30(15) no

loop_
_cod_related_entry_id
_cod_related_entry_database
_cod_related_entry_code
1 ChemSpider 24726308
